data_1555569
loop_
_publ_author_name
'Luescher, Michael U.'
'Bode, Jeffrey W.'

_publ_section_title
;
 SnAP-eX Reagents for the Synthesis of Exocyclic 3-Amino- and
 3-Alkoxypyrrolidines and Piperidines from Aldehydes.
;
_journal_issue 11
_journal_name_full 'Organic letters'
_journal_page_first 2652
_journal_page_last 2655
_journal_paper_doi 10.1021/acs.orglett.6b01099
_journal_volume 18
_journal_year 2016
_chemical_formula_moiety 'C13 H15 F5 N O2, Cl'
_chemical_formula_sum 'C13 H15 Cl F5 N O2'
_chemical_formula_weight 347.71
_space_group_crystal_system monoclinic
_space_group_IT_number 14
_space_group_name_Hall '-P 2yn'
_space_group_name_H-M_alt 'P 1 21/n 1'
_atom_sites_solution_hydrogens mixed
_atom_sites_solution_primary direct
_audit_creation_date 2016-03-30
_audit_creation_method
;
Olex2 1.2
(compiled 2016.02.19 svn.r3266 for OlexSys, GUI svn.r5155)
;
_cell_angle_alpha 90
_cell_angle_beta 109.128(3)
_cell_angle_gamma 90
_cell_formula_units_Z 4
_cell_length_a 14.8400(17)
_cell_length_b 6.9273(7)
_cell_length_c 15.2459(18)
_cell_measurement_reflns_used 6003
_cell_measurement_temperature 100.0(2)
_cell_measurement_theta_max 27.46
_cell_measurement_theta_min 2.34
_cell_volume 1480.8(3)
_computing_cell_refinement 'Bruker SAINT'
_computing_data_collection 'Bruker APEX2'
_computing_data_reduction 'Bruker SAINT'
_computing_molecular_graphics 'Olex2 (Dolomanov et al., 2009)'
_computing_publication_material 'Olex2 (Dolomanov et al., 2009)'
_computing_structure_refinement 'XL (Sheldrick, 2008)'
_computing_structure_solution 'XS (Sheldrick, 2008)'
_diffrn_ambient_temperature 100.0(2)
_diffrn_detector 'Bruker APEX2 area detector'
_diffrn_detector_area_resol_mean 8.33
_diffrn_detector_type 'CCD area detector'
_diffrn_measured_fraction_theta_full 0.999
_diffrn_measured_fraction_theta_max 0.998
_diffrn_measurement_device 'kappa-stage diffractometer'
_diffrn_measurement_device_type 'Bruker/Nonius Kappa Apex2'
_diffrn_measurement_method '\w and \f scans'
_diffrn_radiation_monochromator 'double mirror optics'
_diffrn_radiation_probe x-ray
_diffrn_radiation_type MoK\a
_diffrn_radiation_wavelength 0.71073
_diffrn_reflns_av_R_equivalents 0.0385
_diffrn_reflns_av_unetI/netI 0.0289
_diffrn_reflns_Laue_measured_fraction_full 0.999
_diffrn_reflns_Laue_measured_fraction_max 0.998
_diffrn_reflns_limit_h_max 19
_diffrn_reflns_limit_h_min -19
_diffrn_reflns_limit_k_max 9
_diffrn_reflns_limit_k_min -8
_diffrn_reflns_limit_l_max 19
_diffrn_reflns_limit_l_min -19
_diffrn_reflns_number 19547
_diffrn_reflns_point_group_measured_fraction_full 0.999
_diffrn_reflns_point_group_measured_fraction_max 0.998
_diffrn_reflns_theta_full 25.242
_diffrn_reflns_theta_max 27.528
_diffrn_reflns_theta_min 2.828
_diffrn_source 'microfocus sealed X-ray tube'
_diffrn_source_type 'Incoatec I\ms high brilliance'
_diffrn_standards_number 0
_exptl_absorpt_coefficient_mu 0.318
_exptl_absorpt_correction_T_max 0.7456
_exptl_absorpt_correction_T_min 0.6515
_exptl_absorpt_correction_type multi-scan
_exptl_absorpt_process_details
;
SADABS-2014/5 (Bruker,2014/5) was used for absorption correction.
wR2(int) was 0.0757 before and 0.0469 after correction.
The Ratio of minimum to maximum transmission is 0.8738.
The \l/2 correction factor is 0.00150.
;
_exptl_crystal_colour 'clear yellow'
_exptl_crystal_colour_lustre clear
_exptl_crystal_colour_primary yellow
_exptl_crystal_density_diffrn 1.560
_exptl_crystal_description plate
_exptl_crystal_F_000 712
_exptl_crystal_size_max 0.17
_exptl_crystal_size_mid 0.1
_exptl_crystal_size_min 0.04
_refine_diff_density_max 0.385
_refine_diff_density_min -0.224
_refine_diff_density_rms 0.054
_refine_ls_extinction_method none
_refine_ls_goodness_of_fit_ref 1.034
_refine_ls_hydrogen_treatment mixed
_refine_ls_matrix_type full
_refine_ls_number_parameters 206
_refine_ls_number_reflns 3395
_refine_ls_number_restraints 2
_refine_ls_restrained_S_all 1.034
_refine_ls_R_factor_all 0.0492
_refine_ls_R_factor_gt 0.0345
_refine_ls_shift/su_max 0.001
_refine_ls_shift/su_mean 0.000
_refine_ls_structure_factor_coef Fsqd
_refine_ls_weighting_details 'w=1/[\s^2^(Fo^2^)+(0.0401P)^2^+0.7730P] where P=(Fo^2^+2Fc^2^)/3'
_refine_ls_weighting_scheme calc
_refine_ls_wR_factor_gt 0.0805
_refine_ls_wR_factor_ref 0.0890
_reflns_Friedel_coverage 0.000
_reflns_number_gt 2737
_reflns_number_total 3395
_reflns_threshold_expression 'I > 2\s(I)'
_cod_data_source_file ol6b01099_si_003.cif
_cod_data_source_block jb240316_1_1_0m
_cod_database_code 1555569
_shelx_space_group_comment
;
The symmetry employed for this shelxl refinement is uniquely defined
by the following loop, which should always be used as a source of
symmetry information in preference to the above space-group names.
They are only intended as comments.
;
_shelx_estimated_absorpt_t_max 0.987
_shelx_estimated_absorpt_t_min 0.948
_olex2_refinement_description
;
1. Fixed Uiso
 At 1.2 times of:
  All C(H) groups, All C(H,H) groups, All N(H,H) groups
 At 1.5 times of:
  All C(H,H,H) groups
2. Restrained distances
 N1-H1B = N1-H1A
 0.91 with sigma of 0.02
3.a Ternary CH refined with riding coordinates:
 C3(H3), C7(H7)
3.b Secondary CH2 refined with riding coordinates:
 C2(H2A,H2B), C4(H4A,H4B), C5(H5A,H5B), C6(H6A,H6B)
3.c Idealised Me refined as rotating group:
 C1(H1C,H1D,H1E)
;
_shelx_shelxl_version_number 2014/7
_olex2_date_sample_data_collection 2016-03-24
_olex2_date_sample_submission 2016-03-22
_olex2_submission_original_sample_id jb240316_1_1
_olex2_submission_special_instructions 'No special instructions were received'

loop_
_space_group_symop_operation_xyz
'x, y, z'
'-x+1/2, y+1/2, -z+1/2'
'-x, -y, -z'
'x-1/2, -y-1/2, z-1/2'

loop_
_atom_site_label
_atom_site_type_symbol
_atom_site_fract_x
_atom_site_fract_y
_atom_site_fract_z
_atom_site_U_iso_or_equiv
_atom_site_adp_type
_atom_site_occupancy
_atom_site_site_symmetry_order
_atom_site_calc_flag
_atom_site_refinement_flags_posn
F1 F 0.39659(7) 0.06225(15) 0.67421(7) 0.0255(2) Uani 1 1 d .
F2 F 0.58478(7) 0.07771(18) 0.70727(7) 0.0348(3) Uani 1 1 d .
F3 F 0.66562(7) 0.3944(2) 0.65937(7) 0.0378(3) Uani 1 1 d .
F4 F 0.55597(8) 0.70715(17) 0.58592(8) 0.0373(3) Uani 1 1 d .
F5 F 0.36671(8) 0.69524(15) 0.55204(8) 0.0289(2) Uani 1 1 d .
O1 O 0.15251(8) 0.00716(18) 0.33575(8) 0.0238(3) Uani 1 1 d .
O2 O 0.25050(8) 0.13472(16) 0.47705(7) 0.0180(2) Uani 1 1 d .
N1 N 0.22740(9) 0.2569(2) 0.64236(9) 0.0156(3) Uani 1 1 d D
H1A H 0.2566(12) 0.282(3) 0.7032(10) 0.019 Uiso 1 1 d DR
H1B H 0.2372(12) 0.132(2) 0.6343(13) 0.019 Uiso 1 1 d DR
C1 C 0.12942(13) -0.1735(3) 0.36756(13) 0.0276(4) Uani 1 1 d .
H1C H 0.0637 -0.2084 0.3316 0.041 Uiso 1 1 calc GR
H1D H 0.1357 -0.1634 0.4334 0.041 Uiso 1 1 calc GR
H1E H 0.1730 -0.2730 0.3595 0.041 Uiso 1 1 calc GR
C2 C 0.24378(12) 0.0709(3) 0.38743(11) 0.0229(4) Uani 1 1 d .
H2A H 0.2621 0.1779 0.3537 0.027 Uiso 1 1 calc R
H2B H 0.2897 -0.0359 0.3929 0.027 Uiso 1 1 calc R
C3 C 0.21974(11) 0.3284(2) 0.48282(11) 0.0183(3) Uani 1 1 d .
H3 H 0.2444 0.4141 0.4430 0.022 Uiso 1 1 calc R
C4 C 0.11142(11) 0.3499(3) 0.45452(12) 0.0207(3) Uani 1 1 d .
H4A H 0.0950 0.4882 0.4558 0.025 Uiso 1 1 calc R
H4B H 0.0818 0.3024 0.3902 0.025 Uiso 1 1 calc R
C5 C 0.07110(11) 0.2372(2) 0.51942(11) 0.0187(3) Uani 1 1 d .
H5A H 0.0022 0.2658 0.5036 0.022 Uiso 1 1 calc R
H5B H 0.0781 0.0971 0.5105 0.022 Uiso 1 1 calc R
C6 C 0.12218(11) 0.2892(2) 0.62049(12) 0.0185(3) Uani 1 1 d .
H6A H 0.1099 0.4261 0.6314 0.022 Uiso 1 1 calc R
H6B H 0.0980 0.2080 0.6614 0.022 Uiso 1 1 calc R
C7 C 0.26651(11) 0.3843(2) 0.58468(11) 0.0169(3) Uani 1 1 d .
H7 H 0.2472 0.5199 0.5924 0.020 Uiso 1 1 calc R
C8 C 0.37418(11) 0.3795(2) 0.61269(11) 0.0186(3) Uani 1 1 d .
C9 C 0.43268(12) 0.2244(3) 0.65122(11) 0.0212(4) Uani 1 1 d .
C10 C 0.53045(12) 0.2291(3) 0.66812(12) 0.0253(4) Uani 1 1 d .
C11 C 0.57135(12) 0.3906(3) 0.64536(12) 0.0276(4) Uani 1 1 d .
C12 C 0.51625(13) 0.5482(3) 0.60804(12) 0.0271(4) Uani 1 1 d .
C13 C 0.41915(12) 0.5411(3) 0.59205(12) 0.0221(4) Uani 1 1 d .
Cl1 Cl 0.17747(3) 0.81495(6) 0.65039(3) 0.01985(11) Uani 1 1 d .

loop_
_atom_site_aniso_label
_atom_site_aniso_U_11
_atom_site_aniso_U_22
_atom_site_aniso_U_33
_atom_site_aniso_U_23
_atom_site_aniso_U_13
_atom_site_aniso_U_12
F1 0.0244(5) 0.0235(5) 0.0308(6) 0.0024(4) 0.0120(4) 0.0027(4)
F2 0.0234(5) 0.0498(7) 0.0313(6) 0.0002(5) 0.0092(5) 0.0123(5)
F3 0.0177(5) 0.0710(9) 0.0289(6) -0.0156(6) 0.0133(4) -0.0098(5)
F4 0.0365(6) 0.0444(7) 0.0385(6) -0.0114(5) 0.0226(5) -0.0233(5)
F5 0.0339(6) 0.0213(6) 0.0358(6) 0.0007(4) 0.0175(5) -0.0066(4)
O1 0.0242(6) 0.0281(7) 0.0168(6) 0.0007(5) 0.0035(5) -0.0066(5)
O2 0.0197(6) 0.0200(6) 0.0146(5) -0.0025(4) 0.0058(4) 0.0029(4)
N1 0.0176(7) 0.0156(7) 0.0155(6) -0.0021(5) 0.0082(5) -0.0010(5)
C1 0.0304(9) 0.0257(10) 0.0308(10) -0.0031(8) 0.0154(8) -0.0074(7)
C2 0.0217(8) 0.0309(10) 0.0199(8) -0.0081(7) 0.0121(7) -0.0076(7)
C3 0.0203(8) 0.0161(8) 0.0200(8) 0.0024(6) 0.0088(6) 0.0008(6)
C4 0.0198(8) 0.0209(9) 0.0213(8) 0.0039(6) 0.0067(7) 0.0045(6)
C5 0.0148(7) 0.0192(8) 0.0230(8) 0.0004(6) 0.0072(6) 0.0004(6)
C6 0.0167(7) 0.0169(8) 0.0256(8) 0.0003(6) 0.0118(7) -0.0005(6)
C7 0.0187(8) 0.0145(8) 0.0203(8) -0.0006(6) 0.0104(6) -0.0014(6)
C8 0.0187(8) 0.0223(9) 0.0170(8) -0.0060(6) 0.0092(6) -0.0045(6)
C9 0.0225(8) 0.0260(9) 0.0181(8) -0.0056(7) 0.0106(7) -0.0031(7)
C10 0.0208(8) 0.0390(11) 0.0164(8) -0.0057(7) 0.0065(7) 0.0041(7)
C11 0.0167(8) 0.0503(12) 0.0183(8) -0.0134(8) 0.0093(7) -0.0079(8)
C12 0.0277(9) 0.0379(11) 0.0215(8) -0.0116(8) 0.0158(7) -0.0160(8)
C13 0.0258(9) 0.0241(9) 0.0199(8) -0.0066(7) 0.0120(7) -0.0058(7)
Cl1 0.0274(2) 0.0146(2) 0.01679(19) 0.00034(14) 0.00629(15) -0.00015(15)

loop_
_atom_type_symbol
_atom_type_description
_atom_type_scat_dispersion_real
_atom_type_scat_dispersion_imag
_atom_type_scat_source
C C 0.0033 0.0016 'International Tables Vol C Tables 4.2.6.8 and 6.1.1.4'
H H 0.0000 0.0000 'International Tables Vol C Tables 4.2.6.8 and 6.1.1.4'
Cl Cl 0.1484 0.1585 'International Tables Vol C Tables 4.2.6.8 and 6.1.1.4'
F F 0.0171 0.0103 'International Tables Vol C Tables 4.2.6.8 and 6.1.1.4'
N N 0.0061 0.0033 'International Tables Vol C Tables 4.2.6.8 and 6.1.1.4'
O O 0.0106 0.0060 'International Tables Vol C Tables 4.2.6.8 and 6.1.1.4'

loop_
_geom_angle_atom_site_label_1
_geom_angle_atom_site_label_2
_geom_angle_atom_site_label_3
_geom_angle
C2 O1 C1 112.50(14)
C2 O2 C3 115.60(13)
H1A N1 H1B 106.5(16)
C6 N1 H1A 108.3(11)
C6 N1 H1B 108.5(11)
C7 N1 H1A 110.0(12)
C7 N1 H1B 112.4(12)
C7 N1 C6 110.97(12)
O1 C1 H1C 109.5
O1 C1 H1D 109.5
O1 C1 H1E 109.5
H1C C1 H1D 109.5
H1C C1 H1E 109.5
H1D C1 H1E 109.5
O1 C2 O2 113.19(12)
O1 C2 H2A 108.9
O1 C2 H2B 108.9
O2 C2 H2A 108.9
O2 C2 H2B 108.9
H2A C2 H2B 107.8
O2 C3 H3 109.4
O2 C3 C4 113.66(13)
O2 C3 C7 104.61(12)
C4 C3 H3 109.4
C7 C3 H3 109.4
C7 C3 C4 110.33(13)
C3 C4 H4A 109.3
C3 C4 H4B 109.3
H4A C4 H4B 108.0
C5 C4 C3 111.48(13)
C5 C4 H4A 109.3
C5 C4 H4B 109.3
C4 C5 H5A 109.4
C4 C5 H5B 109.4
H5A C5 H5B 108.0
C6 C5 C4 111.34(13)
C6 C5 H5A 109.4
C6 C5 H5B 109.4
N1 C6 C5 109.03(12)
N1 C6 H6A 109.9
N1 C6 H6B 109.9
C5 C6 H6A 109.9
C5 C6 H6B 109.9
H6A C6 H6B 108.3
N1 C7 C3 108.33(12)
N1 C7 H7 107.7
N1 C7 C8 113.55(13)
C3 C7 H7 107.7
C8 C7 C3 111.54(12)
C8 C7 H7 107.7
C9 C8 C7 126.45(15)
C9 C8 C13 116.07(15)
C13 C8 C7 117.31(15)
F1 C9 C8 120.84(14)
F1 C9 C10 116.98(15)
C8 C9 C10 122.18(16)
F2 C10 C9 120.33(16)
F2 C10 C11 120.04(16)
C11 C10 C9 119.62(17)
F3 C11 C10 119.98(18)
F3 C11 C12 119.89(17)
C10 C11 C12 120.13(15)
F4 C12 C11 120.39(16)
F4 C12 C13 120.23(18)
C11 C12 C13 119.38(16)
F5 C13 C8 119.51(15)
F5 C13 C12 117.84(15)
C12 C13 C8 122.61(17)

loop_
_geom_bond_atom_site_label_1
_geom_bond_atom_site_label_2
_geom_bond_distance
F1 C9 1.3398(19)
F2 C10 1.338(2)
F3 C11 1.3445(18)
F4 C12 1.343(2)
F5 C13 1.344(2)
O1 C1 1.424(2)
O1 C2 1.3967(19)
O2 C2 1.4082(19)
O2 C3 1.4294(19)
N1 H1A 0.903(14)
N1 H1B 0.894(14)
N1 C6 1.503(2)
N1 C7 1.4912(19)
C1 H1C 0.9800
C1 H1D 0.9800
C1 H1E 0.9800
C2 H2A 0.9900
C2 H2B 0.9900
C3 H3 1.0000
C3 C4 1.529(2)
C3 C7 1.529(2)
C4 H4A 0.9900
C4 H4B 0.9900
C4 C5 1.528(2)
C5 H5A 0.9900
C5 H5B 0.9900
C5 C6 1.521(2)
C6 H6A 0.9900
C6 H6B 0.9900
C7 H7 1.0000
C7 C8 1.513(2)
C8 C9 1.385(2)
C8 C13 1.391(2)
C9 C10 1.388(2)
C10 C11 1.371(3)
C11 C12 1.371(3)
C12 C13 1.381(2)

loop_
_geom_torsion_atom_site_label_1
_geom_torsion_atom_site_label_2
_geom_torsion_atom_site_label_3
_geom_torsion_atom_site_label_4
_geom_torsion
F1 C9 C10 F2 -1.2(2)
F1 C9 C10 C11 179.49(14)
F2 C10 C11 F3 2.3(2)
F2 C10 C11 C12 -177.86(15)
F3 C11 C12 F4 -0.4(2)
F3 C11 C12 C13 178.58(15)
F4 C12 C13 F5 1.6(2)
F4 C12 C13 C8 179.28(15)
O2 C3 C4 C5 63.06(18)
O2 C3 C7 N1 -63.85(15)
O2 C3 C7 C8 61.83(16)
N1 C7 C8 C9 30.5(2)
N1 C7 C8 C13 -154.40(14)
C1 O1 C2 O2 -72.41(18)
C2 O2 C3 C4 79.52(16)
C2 O2 C3 C7 -160.06(12)
C3 O2 C2 O1 -82.45(17)
C3 C4 C5 C6 52.73(18)
C3 C7 C8 C9 -92.26(19)
C3 C7 C8 C13 82.86(18)
C4 C3 C7 N1 58.75(16)
C4 C3 C7 C8 -175.56(13)
C4 C5 C6 N1 -55.58(17)
C6 N1 C7 C3 -63.67(16)
C6 N1 C7 C8 171.84(13)
C7 N1 C6 C5 62.12(16)
C7 C3 C4 C5 -54.08(18)
C7 C8 C9 F1 -5.3(2)
C7 C8 C9 C10 174.96(15)
C7 C8 C13 F5 2.5(2)
C7 C8 C13 C12 -175.19(15)
C8 C9 C10 F2 178.58(14)
C8 C9 C10 C11 -0.7(3)
C9 C8 C13 F5 178.10(14)
C9 C8 C13 C12 0.4(2)
C9 C10 C11 F3 -178.35(15)
C9 C10 C11 C12 1.5(2)
C10 C11 C12 F4 179.76(15)
C10 C11 C12 C13 -1.2(2)
C11 C12 C13 F5 -177.43(15)
C11 C12 C13 C8 0.3(3)
C13 C8 C9 F1 179.57(14)
C13 C8 C9 C10 -0.2(2)
